data_7251070
loop_
_publ_author_name
'\<Culig, Matija'
'Nemec, Vinko'
'Bregovi\'c, Nikola'
'Cin\<ci\'c, Dominik'

_publ_section_title
;
 Halopyridinium cations as bifunctional donors of halogen and hydrogen
 bonds in salts with benzenesulfonic and p-toluenesulfonic acids
;
_journal_issue 47
_journal_name_full CrystEngComm
_journal_page_first 7638
_journal_page_last 7643
_journal_paper_doi 10.1039/D5CE00870K
_journal_volume 27
_journal_year 2025
_chemical_formula_moiety 'C7 H7 O3 S, C5 H5 Br N'
_chemical_formula_sum 'C12 H12 Br N O3 S'
_chemical_formula_weight 330.20
_space_group_crystal_system monoclinic
_space_group_IT_number 14
_space_group_name_Hall '-P 2yn'
_space_group_name_H-M_alt 'P 1 21/n 1'
_atom_sites_solution_hydrogens geom
_audit_creation_method SHELXL-2019/3
_audit_update_record
;
2025-09-02 deposited with the CCDC.	2025-10-23 downloaded from the CCDC.
;
_cell_angle_alpha 90
_cell_angle_beta 111.921(14)
_cell_angle_gamma 90
_cell_formula_units_Z 4
_cell_length_a 7.5180(10)
_cell_length_b 19.441(3)
_cell_length_c 9.7450(12)
_cell_measurement_reflns_used 1358
_cell_measurement_temperature 295
_cell_measurement_theta_max 24.3860
_cell_measurement_theta_min 4.4050
_cell_volume 1321.3(3)
_computing_structure_refinement 'SHELXL-2019/2 (Sheldrick, 2019)'
_diffrn_ambient_temperature 295
_diffrn_detector_area_resol_mean 16.3426
_diffrn_measured_fraction_theta_full 0.995
_diffrn_measured_fraction_theta_max 0.994
_diffrn_measurement_device_type 'Xcalibur, Sapphire3'
_diffrn_radiation_type MoK\a
_diffrn_radiation_wavelength 0.71073
_diffrn_reflns_av_R_equivalents 0.0595
_diffrn_reflns_av_unetI/netI 0.0751
_diffrn_reflns_Laue_measured_fraction_full 0.995
_diffrn_reflns_Laue_measured_fraction_max 0.994
_diffrn_reflns_limit_h_max 9
_diffrn_reflns_limit_h_min -7
_diffrn_reflns_limit_k_max 24
_diffrn_reflns_limit_k_min -20
_diffrn_reflns_limit_l_max 11
_diffrn_reflns_limit_l_min -12
_diffrn_reflns_number 8423
_diffrn_reflns_point_group_measured_fraction_full 0.995
_diffrn_reflns_point_group_measured_fraction_max 0.994
_diffrn_reflns_theta_full 25.242
_diffrn_reflns_theta_max 26.995
_diffrn_reflns_theta_min 4.193
_diffrn_source 'fine-focus sealed X-ray tube'
_exptl_absorpt_coefficient_mu 3.268
_exptl_absorpt_correction_T_max 1.00000
_exptl_absorpt_correction_T_min 0.47468
_exptl_absorpt_correction_type multi-scan
_exptl_absorpt_process_details
;
CrysAlisPro 1.171.41.95a (Rigaku Oxford Diffraction, 2021)
Empirical absorption correction using spherical harmonics,
implemented in SCALE3 ABSPACK scaling algorithm.
;
_exptl_crystal_colour colorless
_exptl_crystal_density_diffrn 1.660
_exptl_crystal_description plate
_exptl_crystal_F_000 664
_exptl_crystal_size_max 0.60
_exptl_crystal_size_mid 0.34
_exptl_crystal_size_min 0.12
_refine_diff_density_max 0.301
_refine_diff_density_min -0.429
_refine_diff_density_rms 0.096
_refine_ls_extinction_method none
_refine_ls_goodness_of_fit_ref 0.994
_refine_ls_hydrogen_treatment constr
_refine_ls_matrix_type full
_refine_ls_number_parameters 164
_refine_ls_number_reflns 2872
_refine_ls_number_restraints 0
_refine_ls_restrained_S_all 0.994
_refine_ls_R_factor_all 0.1162
_refine_ls_R_factor_gt 0.0480
_refine_ls_shift/su_max 0.001
_refine_ls_shift/su_mean 0.000
_refine_ls_structure_factor_coef Fsqd
_refine_ls_weighting_details 'w=1/[\s^2^(Fo^2^)+(0.0314P)^2^] where P=(Fo^2^+2Fc^2^)/3'
_refine_ls_weighting_scheme calc
_refine_ls_wR_factor_gt 0.0827
_refine_ls_wR_factor_ref 0.1065
_reflns_Friedel_coverage 0.000
_reflns_number_gt 1529
_reflns_number_total 2872
_reflns_threshold_expression 'I > 2\s(I)'
_cod_data_source_file d5ce00870k2.cif
_cod_data_source_block ptsa_3BrpyH
_cod_depositor_comments 'Adding full bibliography for 7251062--7251071.cif.'
_cod_original_sg_symbol_H-M 'P 21/n'
_cod_database_code 7251070
_shelx_shelxl_version_number 2019/3
_shelx_space_group_comment
;
The symmetry employed for this shelxl refinement is uniquely defined
by the following loop, which should always be used as a source of
symmetry information in preference to the above space-group names.
They are only intended as comments.
;

loop_
_space_group_symop_operation_xyz
'x, y, z'
'-x+1/2, y+1/2, -z+1/2'
'-x, -y, -z'
'x-1/2, -y-1/2, z-1/2'

loop_
_atom_site_label
_atom_site_type_symbol
_atom_site_fract_x
_atom_site_fract_y
_atom_site_fract_z
_atom_site_U_iso_or_equiv
_atom_site_adp_type
_atom_site_occupancy
_atom_site_site_symmetry_order
_atom_site_calc_flag
_atom_site_refinement_flags_posn
_atom_site_refinement_flags_adp
_atom_site_refinement_flags_occupancy
_atom_site_disorder_assembly
_atom_site_disorder_group
Br1 Br 0.43113(7) 0.37501(3) 1.07405(5) 0.0739(2) Uani 1 1 d . . . . .
S1 S 0.31637(16) 0.61248(6) 0.52485(11) 0.0485(3) Uani 1 1 d . . . . .
O1 O 0.1884(4) 0.56022(16) 0.5467(3) 0.0673(9) Uani 1 1 d . . . . .
O2 O 0.5126(4) 0.5898(2) 0.5824(3) 0.0892(12) Uani 1 1 d . . . . .
O3 O 0.2814(6) 0.67794(17) 0.5773(3) 0.0925(12) Uani 1 1 d . . . . .
N1 N 0.2525(5) 0.4334(2) 0.6440(4) 0.0594(10) Uani 1 1 d . . . . .
H1 H 0.236188 0.471983 0.597754 0.071 Uiso 1 1 calc R U . . .
C1 C 0.2432(5) 0.6193(2) 0.3287(4) 0.0416(10) Uani 1 1 d . . . . .
C9 C 0.3432(5) 0.3732(2) 0.8670(4) 0.0474(11) Uani 1 1 d . . . . .
C6 C 0.1758(6) 0.6813(2) 0.2581(4) 0.0517(11) Uani 1 1 d . . . . .
H6 H 0.175135 0.720219 0.313292 0.062 Uiso 1 1 calc R U . . .
C2 C 0.2454(5) 0.5614(2) 0.2466(4) 0.0492(11) Uani 1 1 d . . . . .
H2 H 0.291519 0.519729 0.293215 0.059 Uiso 1 1 calc R U . . .
C5 C 0.1094(6) 0.6851(3) 0.1053(5) 0.0583(12) Uani 1 1 d . . . . .
H5 H 0.065372 0.726961 0.058596 0.070 Uiso 1 1 calc R U . . .
C8 C 0.3163(5) 0.4337(3) 0.7908(5) 0.0549(12) Uani 1 1 d . . . . .
H8 H 0.342589 0.475224 0.841831 0.066 Uiso 1 1 calc R U . . .
C3 C 0.1782(6) 0.5665(3) 0.0945(5) 0.0574(12) Uani 1 1 d . . . . .
H3 H 0.179975 0.527716 0.039213 0.069 Uiso 1 1 calc R U . . .
C10 C 0.3015(6) 0.3124(3) 0.7893(5) 0.0630(13) Uani 1 1 d . . . . .
H10 H 0.316540 0.270663 0.838970 0.076 Uiso 1 1 calc R U . . .
C12 C 0.2132(6) 0.3754(3) 0.5661(5) 0.0668(15) Uani 1 1 d . . . . .
H12 H 0.169365 0.376660 0.463417 0.080 Uiso 1 1 calc R U . . .
C4 C 0.1078(6) 0.6279(3) 0.0214(4) 0.0584(13) Uani 1 1 d . . . . .
C11 C 0.2376(7) 0.3141(3) 0.6382(5) 0.0691(14) Uani 1 1 d . . . . .
H11 H 0.210745 0.273225 0.584654 0.083 Uiso 1 1 calc R U . . .
C7 C 0.0289(7) 0.6310(3) -0.1470(5) 0.0835(18) Uani 1 1 d . . . . .
H7A H -0.036133 0.674034 -0.179132 0.125 Uiso 1 1 calc R U . . .
H7B H -0.059579 0.593836 -0.186331 0.125 Uiso 1 1 calc R U . . .
H7C H 0.132485 0.627220 -0.181496 0.125 Uiso 1 1 calc R U . . .

loop_
_atom_site_aniso_label
_atom_site_aniso_U_11
_atom_site_aniso_U_22
_atom_site_aniso_U_33
_atom_site_aniso_U_23
_atom_site_aniso_U_13
_atom_site_aniso_U_12
Br1 0.0709(3) 0.1010(5) 0.0422(3) 0.0091(3) 0.0123(2) -0.0140(3)
S1 0.0570(7) 0.0494(7) 0.0361(5) 0.0006(5) 0.0139(5) -0.0011(5)
O1 0.076(2) 0.067(2) 0.0601(19) 0.0175(17) 0.0270(16) -0.0085(17)
O2 0.055(2) 0.155(4) 0.0476(19) 0.015(2) 0.0080(15) 0.016(2)
O3 0.171(4) 0.051(2) 0.055(2) -0.0140(17) 0.042(2) 0.006(2)
N1 0.051(2) 0.073(3) 0.049(2) 0.023(2) 0.0125(18) -0.003(2)
C1 0.038(2) 0.046(3) 0.037(2) 0.005(2) 0.0102(17) 0.0029(18)
C9 0.040(2) 0.059(3) 0.040(2) 0.011(2) 0.0129(18) -0.004(2)
C6 0.062(3) 0.045(3) 0.050(3) 0.002(2) 0.024(2) 0.007(2)
C2 0.050(3) 0.047(3) 0.048(3) -0.003(2) 0.015(2) 0.005(2)
C5 0.065(3) 0.057(3) 0.053(3) 0.021(3) 0.021(2) 0.011(2)
C8 0.049(3) 0.062(3) 0.050(3) 0.000(3) 0.013(2) -0.009(2)
C3 0.056(3) 0.066(4) 0.051(3) -0.014(3) 0.021(2) 0.002(2)
C10 0.069(3) 0.058(4) 0.059(3) 0.011(3) 0.021(3) -0.004(2)
C12 0.053(3) 0.104(5) 0.040(3) -0.003(3) 0.014(2) -0.007(3)
C4 0.040(2) 0.095(4) 0.039(2) 0.003(3) 0.0126(19) 0.000(2)
C11 0.073(3) 0.071(4) 0.061(3) -0.010(3) 0.023(3) -0.008(3)
C7 0.067(3) 0.144(6) 0.037(2) 0.011(3) 0.016(2) -0.010(3)

loop_
_atom_type_symbol
_atom_type_description
_atom_type_scat_dispersion_real
_atom_type_scat_dispersion_imag
_atom_type_scat_source
C C 0.0033 0.0016 'International Tables Vol C Tables 4.2.6.8 and 6.1.1.4'
H H 0.0000 0.0000 'International Tables Vol C Tables 4.2.6.8 and 6.1.1.4'
N N 0.0061 0.0033 'International Tables Vol C Tables 4.2.6.8 and 6.1.1.4'
O O 0.0106 0.0060 'International Tables Vol C Tables 4.2.6.8 and 6.1.1.4'
S S 0.1246 0.1234 'International Tables Vol C Tables 4.2.6.8 and 6.1.1.4'
Br Br -0.2901 2.4595 'International Tables Vol C Tables 4.2.6.8 and 6.1.1.4'

loop_
_geom_angle_atom_site_label_1
_geom_angle_atom_site_label_2
_geom_angle_atom_site_label_3
_geom_angle
_geom_angle_site_symmetry_1
_geom_angle_site_symmetry_3
_geom_angle_publ_flag
O3 S1 O2 115.6(2) . . ?
O3 S1 O1 110.2(2) . . ?
O2 S1 O1 111.3(2) . . ?
O3 S1 C1 106.97(19) . . ?
O2 S1 C1 107.54(18) . . ?
O1 S1 C1 104.46(18) . . ?
C8 N1 C12 122.1(4) . . ?
C2 C1 C6 120.1(4) . . ?
C2 C1 S1 119.5(3) . . ?
C6 C1 S1 120.3(3) . . ?
C8 C9 C10 119.0(4) . . ?
C8 C9 Br1 119.4(4) . . ?
C10 C9 Br1 121.6(3) . . ?
C5 C6 C1 119.9(4) . . ?
C3 C2 C1 118.9(4) . . ?
C4 C5 C6 120.9(4) . . ?
N1 C8 C9 120.2(4) . . ?
C2 C3 C4 122.0(4) . . ?
C11 C10 C9 119.2(4) . . ?
N1 C12 C11 119.4(4) . . ?
C5 C4 C3 118.2(4) . . ?
C5 C4 C7 121.3(4) . . ?
C3 C4 C7 120.5(5) . . ?
C12 C11 C10 120.1(5) . . ?

loop_
_geom_bond_atom_site_label_1
_geom_bond_atom_site_label_2
_geom_bond_distance
_geom_bond_site_symmetry_2
_geom_bond_publ_flag
Br1 C9 1.875(4) . ?
S1 O3 1.432(3) . ?
S1 O2 1.438(3) . ?
S1 O1 1.468(3) . ?
S1 C1 1.786(4) . ?
N1 C8 1.329(5) . ?
N1 C12 1.330(6) . ?
C1 C2 1.385(5) . ?
C1 C6 1.386(5) . ?
C9 C8 1.364(6) . ?
C9 C10 1.375(6) . ?
C6 C5 1.385(5) . ?
C2 C3 1.380(5) . ?
C5 C4 1.379(6) . ?
C3 C4 1.388(6) . ?
C10 C11 1.369(6) . ?
C12 C11 1.360(6) . ?
C4 C7 1.523(6) . ?
